data_4310962
loop_
_publ_author_name
'Eva Sch\"on'
'Dietmar A. Plattner'
'Peter Chen'

_publ_section_title
;
 Defect-Induced Acceleration of a Solid-State Chemical Reaction in Zinc
 Alkoxide Single Crystals
;
_journal_name_full 'Inorganic Chemistry'
_journal_page_first 3164
_journal_page_last 3169
_journal_paper_doi 10.1021/ic030341o
_journal_volume 43
_journal_year 2004
_chemical_formula_sum 'C30 H46 N2 O4 Zn2'
_chemical_formula_weight 629.5
_chemical_name_systematic
; 
 ? 
;
_space_group_IT_number 15
_symmetry_cell_setting monoclinic
_symmetry_space_group_name_Hall '-C 2yc'
_symmetry_space_group_name_H-M 'C 1 2/c 1'
_atom_sites_solution_hydrogens geom
_atom_sites_solution_primary direct
_atom_sites_solution_secondary difmap
_audit_creation_method SHELXL
_cell_angle_alpha 90.00
_cell_angle_beta 130.39(2)
_cell_angle_gamma 90.00
_cell_formula_units_Z 8
_cell_length_a 24.527(7)
_cell_length_b 10.560(3)
_cell_length_c 16.872(4)
_cell_measurement_reflns_used 24
_cell_measurement_temperature 266
_cell_measurement_theta_max 14.9
_cell_measurement_theta_min 9.7
_cell_volume 3328.4(18)
_computing_cell_refinement CAD4
_computing_data_collection CAD4
_computing_structure_refinement 'SHELXL-93 (Sheldrick, 1993)'
_computing_structure_solution 'SHELXS-86 (Sheldrick, 1990)'
_diffrn_ambient_temperature 293(2)
_diffrn_measurement_method '\w scans'
_diffrn_radiation_monochromator graphite
_diffrn_radiation_source 'fine-focus sealed tube'
_diffrn_radiation_type MoK\a
_diffrn_radiation_wavelength 0.71069
_diffrn_reflns_av_R_equivalents 0.0105
_diffrn_reflns_av_sigmaI/netI 0.0188
_diffrn_reflns_limit_h_max 30
_diffrn_reflns_limit_h_min 0
_diffrn_reflns_limit_k_max 13
_diffrn_reflns_limit_k_min 0
_diffrn_reflns_limit_l_max 15
_diffrn_reflns_limit_l_min -20
_diffrn_reflns_number 3340
_diffrn_reflns_theta_max 26.00
_diffrn_reflns_theta_min 2.18
_diffrn_standards_interval_count N/A
_diffrn_standards_interval_time 3600
_diffrn_standards_number 3
_exptl_absorpt_coefficient_mu 1.474
_exptl_crystal_colour yellow
_exptl_crystal_density_diffrn 1.256
_exptl_crystal_description box
_exptl_crystal_F_000 1328
_exptl_crystal_size_max 0.3
_exptl_crystal_size_mid 0.3
_exptl_crystal_size_min 0.25
_refine_diff_density_max 0.289
_refine_diff_density_min -0.277
_refine_diff_density_rms 0.048
_refine_ls_extinction_method none
_refine_ls_goodness_of_fit_all 1.081
_refine_ls_goodness_of_fit_obs 1.094
_refine_ls_hydrogen_treatment refall
_refine_ls_matrix_type full
_refine_ls_number_parameters 264
_refine_ls_number_reflns 3057
_refine_ls_number_restraints 0
_refine_ls_restrained_S_all 1.128
_refine_ls_restrained_S_obs 1.094
_refine_ls_R_factor_all 0.0377
_refine_ls_R_factor_obs 0.0251
_refine_ls_shift/esd_max -0.001
_refine_ls_shift/esd_mean 0.000
_refine_ls_structure_factor_coef Fsqd
_refine_ls_weighting_details 'w=1/[\s^2^(Fo^2^)+(0.0344P)^2^+1.4839P] where P=(Fo^2^+2Fc^2^)/3'
_refine_ls_weighting_scheme calc
_refine_ls_wR_factor_all 0.0719
_refine_ls_wR_factor_obs 0.0627
_reflns_number_observed 2684
_reflns_number_total 3261
_reflns_observed_criterion >2sigma(I)
_cod_data_source_file ic030341o_s_2.cif
_cod_data_source_block XRD_2_1amodII
_cod_depositor_comments
;
The following automatic conversions were performed:

'_refine_ls_weighting_scheme' value 'calc
w=1/[\s^2^(Fo^2^)+(0.0344P)^2^+1.4839P] where P=(Fo^2^+2Fc^2^)/3' was
changed to 'calc'. New tag '_refine_ls_weighting_details' was
created. The value of the new tag was set to
'w=1/[\s^2^(Fo^2^)+(0.0344P)^2^+1.4839P] where P=(Fo^2^+2Fc^2^)/3'.

Automatic conversion script
Id: cif_fix_values 3143 2015-03-26 13:38:13Z robertas 
;
_cod_original_cell_volume 3328.4(16)
_cod_database_code 4310962

loop_
_symmetry_equiv_pos_as_xyz
'x, y, z'
'-x, y, -z+1/2'
'x+1/2, y+1/2, z'
'-x+1/2, y+1/2, -z+1/2'
'-x, -y, -z'
'x, -y, z-1/2'
'-x+1/2, -y+1/2, -z'
'x+1/2, -y+1/2, z-1/2'

loop_
_atom_site_aniso_label
_atom_site_aniso_U_11
_atom_site_aniso_U_22
_atom_site_aniso_U_33
_atom_site_aniso_U_23
_atom_site_aniso_U_13
_atom_site_aniso_U_12
Zn1 0.02964(12) 0.04424(14) 0.02780(12) -0.00272(9) 0.01512(10) -0.00213(10)
O1 0.0296(6) 0.0545(8) 0.0337(6) -0.0054(6) 0.0211(6) -0.0010(6)
C12 0.0363(11) 0.0725(15) 0.0462(12) -0.0060(11) 0.0286(10) 0.0043(10)
C13 0.087(2) 0.139(4) 0.073(2) 0.010(2) 0.068(2) 0.022(2)
C14 0.053(2) 0.080(2) 0.075(2) -0.019(2) 0.033(2) 0.0114(14)
C15 0.0361(13) 0.102(3) 0.078(2) -0.016(2) 0.0364(14) -0.0033(14)
N1 0.0419(9) 0.0469(10) 0.0341(9) -0.0066(7) 0.0234(8) -0.0071(7)
C9 0.0659(15) 0.0481(14) 0.0446(12) -0.0123(10) 0.0301(12) -0.0087(11)
C10 0.079(2) 0.059(2) 0.100(3) -0.012(2) 0.044(2) 0.008(2)
C11 0.156(4) 0.057(2) 0.077(2) -0.007(2) 0.080(3) -0.021(2)
C1 0.0408(11) 0.0582(13) 0.0341(10) -0.0115(10) 0.0222(9) -0.0154(10)
C2 0.0325(10) 0.0642(13) 0.0304(9) 0.0016(9) 0.0182(8) -0.0071(9)
C3 0.0425(12) 0.089(2) 0.0346(11) 0.0023(13) 0.0191(10) -0.0120(13)
C4 0.0422(13) 0.110(2) 0.0400(13) 0.021(2) 0.0161(11) 0.006(2)
C5 0.055(2) 0.088(2) 0.059(2) 0.032(2) 0.0327(14) 0.025(2)
C6 0.0517(13) 0.0645(15) 0.0523(13) 0.0137(12) 0.0332(12) 0.0106(12)
C8 0.092(3) 0.054(2) 0.081(2) 0.013(2) 0.044(2) 0.020(2)
C7 0.0348(10) 0.0568(13) 0.0371(10) 0.0070(9) 0.0232(9) 0.0026(9)
O2 0.0396(8) 0.0453(8) 0.0363(7) -0.0004(6) 0.0140(6) -0.0005(6)

loop_
_atom_site_label
_atom_site_type_symbol
_atom_site_fract_x
_atom_site_fract_y
_atom_site_fract_z
_atom_site_U_iso_or_equiv
_atom_site_thermal_displace_type
_atom_site_occupancy
_atom_site_calc_flag
_atom_site_refinement_flags
_atom_site_disorder_group
Zn1 Zn 0.060892(11) 0.11017(2) 0.86170(2) 0.03649(9) Uani 1 d . .
O1 O 0.04346(6) 0.11999(13) 0.73053(10) 0.0388(3) Uani 1 d . .
C12 C 0.08597(11) 0.0602(2) 0.7106(2) 0.0503(5) Uani 1 d . .
C13 C 0.0676(2) 0.1246(5) 0.6152(3) 0.0878(11) Uani 1 d . .
H131 H 0.0197(18) 0.1168(26) 0.5605(25) 0.080(10) Uiso 1 d . .
H132 H 0.0853(19) 0.2178(36) 0.6377(28) 0.106(12) Uiso 1 d . .
H133 H 0.0919(21) 0.0872(34) 0.5953(31) 0.123(13) Uiso 1 d . .
C14 C 0.0696(2) -0.0789(3) 0.6929(3) 0.0758(9) Uani 1 d . .
H141 H 0.0211(18) -0.0932(27) 0.6376(25) 0.084(10) Uiso 1 d . .
H142 H 0.0799(15) -0.1231(25) 0.7521(24) 0.075(9) Uiso 1 d . .
H143 H 0.0919(19) -0.1164(30) 0.6748(25) 0.094(11) Uiso 1 d . .
C15 C 0.16420(14) 0.0807(4) 0.8051(3) 0.0726(8) Uani 1 d . .
H151 H 0.1948(17) 0.0505(31) 0.7915(24) 0.095(10) Uiso 1 d . .
H152 H 0.1757(16) 0.1651(31) 0.8260(23) 0.083(10) Uiso 1 d . .
H153 H 0.1769(15) 0.0390(28) 0.8676(25) 0.080(9) Uiso 1 d . .
N1 N 0.12373(9) 0.2373(2) 0.97668(12) 0.0419(4) Uani 1 d . .
C9 C 0.11195(15) 0.3758(2) 0.9609(2) 0.0571(6) Uani 1 d . .
H9 H 0.1475(14) 0.4144(24) 1.0256(21) 0.069(8) Uiso 1 d . .
C10 C 0.0411(2) 0.4083(4) 0.9303(4) 0.0900(11) Uani 1 d . .
H101 H 0.0058(19) 0.3712(31) 0.8672(28) 0.096(11) Uiso 1 d . .
H102 H 0.0348(18) 0.4955(35) 0.9228(25) 0.098(11) Uiso 1 d . .
H103 H 0.0332(22) 0.3704(37) 0.9797(33) 0.130(16) Uiso 1 d . .
C11 C 0.1196(3) 0.4173(4) 0.8827(3) 0.0934(13) Uani 1 d . .
H111 H 0.0871(17) 0.3714(29) 0.8214(26) 0.085(10) Uiso 1 d . .
H112 H 0.1667(23) 0.3975(37) 0.9129(33) 0.122(18) Uiso 1 d . .
H113 H 0.1084(19) 0.5028(39) 0.8669(28) 0.115(13) Uiso 1 d . .
C1 C 0.17905(11) 0.1987(2) 1.0681(2) 0.0459(5) Uani 1 d . .
H1 H 0.2048(11) 0.2664(20) 1.1166(17) 0.043(6) Uiso 1 d . .
C2 C 0.20611(11) 0.0731(2) 1.10253(15) 0.0440(5) Uani 1 d . .
C3 C 0.27240(13) 0.0618(3) 1.2060(2) 0.0599(6) Uani 1 d . .
H3 H 0.2907(14) 0.1377(23) 1.2444(20) 0.059(7) Uiso 1 d . .
C4 C 0.30566(14) -0.0515(3) 1.2451(2) 0.0720(8) Uani 1 d . .
H4 H 0.3483(16) -0.0538(30) 1.3107(24) 0.087(9) Uiso 1 d . .
C5 C 0.27416(15) -0.1581(3) 1.1840(2) 0.0703(8) Uani 1 d . .
H5 H 0.2929(15) -0.2357(27) 1.2041(22) 0.074(9) Uiso 1 d . .
C6 C 0.20928(13) -0.1550(3) 1.0833(2) 0.0566(6) Uani 1 d . .
C8 C 0.1752(2) -0.2713(3) 1.0183(3) 0.0844(10) Uani 1 d . .
H81 H 0.1286(22) -0.2896(35) 0.9981(29) 0.119(14) Uiso 1 d . .
H82 H 0.1665(21) -0.2617(37) 0.9575(32) 0.122(15) Uiso 1 d . .
H83 H 0.2037(19) -0.3437(38) 1.0555(28) 0.110(11) Uiso 1 d . .
C7 C 0.17389(10) -0.0371(2) 1.04076(15) 0.0430(5) Uani 1 d . .
O2 O 0.11214(7) -0.03675(13) 0.94534(11) 0.0483(4) Uani 1 d . .

loop_
_atom_type_symbol
_atom_type_description
_atom_type_scat_dispersion_real
_atom_type_scat_dispersion_imag
_atom_type_scat_source
C C 0.0033 0.0016 'International Tables Vol C Tables 4.2.6.8 and 6.1.1.4'
H H 0.0000 0.0000 'International Tables Vol C Tables 4.2.6.8 and 6.1.1.4'
N N 0.0061 0.0033 'International Tables Vol C Tables 4.2.6.8 and 6.1.1.4'
O O 0.0106 0.0060 'International Tables Vol C Tables 4.2.6.8 and 6.1.1.4'
Zn Zn 0.2839 1.4301 'International Tables Vol C Tables 4.2.6.8 and 6.1.1.4'

loop_
_geom_angle_atom_site_label_1
_geom_angle_atom_site_label_2
_geom_angle_atom_site_label_3
_geom_angle
_geom_angle_site_symmetry_1
_geom_angle_site_symmetry_3
_geom_angle_publ_flag
O2 Zn1 O1 121.62(6) . 2_556 ?
O2 Zn1 O1 115.57(6) . . ?
O1 Zn1 O1 83.32(6) 2_556 . ?
O2 Zn1 N1 95.89(7) . . ?
O1 Zn1 N1 121.39(7) 2_556 . ?
O1 Zn1 N1 121.40(6) . . ?
O2 Zn1 Zn1 125.72(4) . 2_556 ?
O1 Zn1 Zn1 41.97(4) 2_556 2_556 ?
O1 Zn1 Zn1 41.68(4) . 2_556 ?
N1 Zn1 Zn1 138.27(5) . 2_556 ?
C12 O1 Zn1 124.51(12) . 2_556 ?
C12 O1 Zn1 125.46(12) . . ?
Zn1 O1 Zn1 96.36(6) 2_556 . ?
O1 C12 C14 109.6(2) . . ?
O1 C12 C15 107.9(2) . . ?
C14 C12 C15 110.0(2) . . ?
O1 C12 C13 106.8(2) . . ?
C14 C12 C13 111.6(3) . . ?
C15 C12 C13 110.7(3) . . ?
C1 N1 C9 117.2(2) . . ?
C1 N1 Zn1 119.7(2) . . ?
C9 N1 Zn1 123.08(14) . . ?
N1 C9 C10 109.7(2) . . ?
N1 C9 C11 108.9(2) . . ?
C10 C9 C11 113.9(4) . . ?
N1 C1 C2 129.0(2) . . ?
C7 C2 C3 118.9(2) . . ?
C7 C2 C1 125.1(2) . . ?
C3 C2 C1 115.9(2) . . ?
C4 C3 C2 121.4(3) . . ?
C3 C4 C5 119.3(2) . . ?
C4 C5 C6 122.7(3) . . ?
C5 C6 C7 118.8(3) . . ?
C5 C6 C8 122.3(3) . . ?
C7 C6 C8 118.9(2) . . ?
O2 C7 C2 123.4(2) . . ?
O2 C7 C6 117.7(2) . . ?
C2 C7 C6 118.9(2) . . ?
C7 O2 Zn1 126.12(14) . . ?

loop_
_geom_bond_atom_site_label_1
_geom_bond_atom_site_label_2
_geom_bond_distance
_geom_bond_site_symmetry_2
_geom_bond_publ_flag
Zn1 O2 1.9183(15) . ?
Zn1 O1 1.9549(15) 2_556 ?
Zn1 O1 1.9661(14) . ?
Zn1 N1 2.016(2) . ?
Zn1 Zn1 2.9220(13) 2_556 ?
O1 C12 1.432(2) . ?
O1 Zn1 1.9550(15) 2_556 ?
C12 C14 1.501(4) . ?
C12 C15 1.518(3) . ?
C12 C13 1.522(4) . ?
N1 C1 1.293(3) . ?
N1 C9 1.481(3) . ?
C9 C10 1.497(5) . ?
C9 C11 1.512(4) . ?
C1 C2 1.428(3) . ?
C2 C7 1.413(3) . ?
C2 C3 1.423(3) . ?
C3 C4 1.354(4) . ?
C4 C5 1.377(5) . ?
C5 C6 1.384(4) . ?
C6 C7 1.418(3) . ?
C6 C8 1.490(4) . ?
C7 O2 1.314(2) . ?
